data_4333769
loop_
_publ_author_name
'Yuta Hasegawa'
'Ryota Sakamoto'
'Kazuhiro Takahashi'
'Hiroshi Nishihara'

_publ_section_title
;
 Bis[(E)-2,6-bis(1H-pyrazol-1-yl)-4-styrylpyridine]iron(II) Complex:
 Relationship between Thermal Spin Crossover and Crystal Solvent
;
_journal_name_full 'Inorganic Chemistry'
_journal_page_first 1658
_journal_page_last 1665
_journal_paper_doi 10.1021/ic302640m
_journal_volume 52
_journal_year 2013
_chemical_formula_moiety 'C19 H15 N5'
_chemical_formula_sum 'C19 H15 N5'
_chemical_formula_weight 313.36
_space_group_IT_number 61
_symmetry_cell_setting orthorhombic
_symmetry_space_group_name_Hall '-P 2ac 2ab'
_symmetry_space_group_name_H-M 'P b c a'
_audit_creation_date 2008-04-22T16:04:08-00:00
_audit_creation_method 'WinGX routine CIF_UPDATE'
_cell_angle_alpha 90
_cell_angle_beta 90
_cell_angle_gamma 90
_cell_formula_units_Z 8
_cell_length_a 6.9727(16)
_cell_length_b 18.497(4)
_cell_length_c 24.123(6)
_cell_measurement_reflns_used 6405
_cell_measurement_temperature 113(2)
_cell_measurement_theta_max 27.4835
_cell_measurement_theta_min 3.0402
_cell_volume 3111.2(12)
_computing_structure_refinement 'SHELXL-97 (Sheldrick, 1997)'
_diffrn_ambient_temperature 113(2)
_diffrn_detector_area_resol_mean 28.5714
_diffrn_measured_fraction_theta_full 0.996
_diffrn_measured_fraction_theta_max 0.996
_diffrn_measurement_device_type 'Rigaku Saturn'
_diffrn_measurement_method dtintegrate.ref
_diffrn_radiation_type MoK\a
_diffrn_radiation_wavelength 0.7107
_diffrn_reflns_av_R_equivalents 0.1028
_diffrn_reflns_limit_h_max 8
_diffrn_reflns_limit_h_min -9
_diffrn_reflns_limit_k_max 24
_diffrn_reflns_limit_k_min -23
_diffrn_reflns_limit_l_max 31
_diffrn_reflns_limit_l_min -28
_diffrn_reflns_number 22285
_diffrn_reflns_theta_full 27.48
_diffrn_reflns_theta_max 27.48
_diffrn_reflns_theta_min 3.23
_exptl_absorpt_coefficient_mu 0.084
_exptl_absorpt_correction_T_max 0.9967
_exptl_absorpt_correction_T_min 0.9769
_exptl_absorpt_correction_type numerical
_exptl_crystal_colour Colorless
_exptl_crystal_density_diffrn 1.338
_exptl_crystal_description Chip
_exptl_crystal_F_000 1312
_exptl_crystal_preparation Dichloromethane/Hexane
_exptl_crystal_size_max 0.28
_exptl_crystal_size_mid 0.11
_exptl_crystal_size_min 0.04
_refine_diff_density_max 0.228
_refine_diff_density_min -0.309
_refine_ls_extinction_method none
_refine_ls_goodness_of_fit_ref 1.204
_refine_ls_hydrogen_treatment refall
_refine_ls_matrix_type full
_refine_ls_number_parameters 277
_refine_ls_number_reflns 3546
_refine_ls_number_restraints 0
_refine_ls_restrained_S_all 1.204
_refine_ls_R_factor_gt 0.072
_refine_ls_shift/su_max 0
_refine_ls_structure_factor_coef Fsqd
_refine_ls_weighting_details 'calc w=1/[\s^2^(Fo^2^)+(0.0920P)^2^+0.0498P] where P=(Fo^2^+2Fc^2^)/3'
_refine_ls_weighting_scheme calc
_refine_ls_wR_factor_ref 0.1878
_reflns_number_gt 2993
_reflns_number_total 3546
_reflns_threshold_expression >2sigma(I)
_cod_data_source_file ic302640m_si_002_02.cif
_cod_data_source_block E-dpsp
_cod_original_cell_volume 3111.4(13)
_cod_database_code 4333769

loop_
_symmetry_equiv_pos_as_xyz
'x, y, z'
'-x+1/2, -y, z+1/2'
'x+1/2, -y+1/2, -z'
'-x, y+1/2, -z+1/2'
'-x, -y, -z'
'x-1/2, y, -z-1/2'
'-x-1/2, y-1/2, z'
'x, -y-1/2, z-1/2'

loop_
_atom_site_label
_atom_site_type_symbol
_atom_site_fract_x
_atom_site_fract_y
_atom_site_fract_z
_atom_site_U_iso_or_equiv
_atom_site_adp_type
_atom_site_occupancy
_atom_site_calc_flag
C1 C 0.7170(4) 0.32100(13) 0.64759(11) 0.0423(6) Uani 1 d
C2 C 0.7636(3) 0.34549(12) 0.70071(10) 0.0374(5) Uani 1 d
C3 C 0.7178(3) 0.28965(11) 0.73493(10) 0.0305(5) Uani 1 d
C4 C 0.5844(2) 0.16688(10) 0.71921(8) 0.0225(4) Uani 1 d
C5 C 0.5359(3) 0.11455(10) 0.68077(8) 0.0228(4) Uani 1 d
C6 C 0.4711(2) 0.04777(11) 0.70013(8) 0.0229(4) Uani 1 d
C7 C 0.4601(2) 0.03758(10) 0.75727(8) 0.0227(4) Uani 1 d
C8 C 0.5164(2) 0.09387(10) 0.79172(8) 0.0215(4) Uani 1 d
C9 C 0.5611(3) 0.13489(13) 0.88916(8) 0.0324(5) Uani 1 d
C10 C 0.5370(3) 0.10164(14) 0.93904(9) 0.0378(5) Uani 1 d
C11 C 0.4722(3) 0.03171(14) 0.92649(9) 0.0349(5) Uani 1 d
C12 C 0.4138(3) -0.01184(10) 0.66370(8) 0.0244(4) Uani 1 d
C13 C 0.4590(3) -0.01888(11) 0.61034(8) 0.0242(4) Uani 1 d
C14 C 0.4071(3) -0.08047(10) 0.57503(8) 0.0256(4) Uani 1 d
C15 C 0.5035(3) -0.09137(11) 0.52507(8) 0.0270(4) Uani 1 d
C16 C 0.4621(3) -0.15007(11) 0.49148(9) 0.0305(5) Uani 1 d
C17 C 0.3218(3) -0.19974(11) 0.50738(9) 0.0325(5) Uani 1 d
C18 C 0.2246(3) -0.18938(11) 0.55671(9) 0.0311(5) Uani 1 d
C19 C 0.2654(3) -0.13045(11) 0.59033(8) 0.0273(4) Uani 1 d
N1 N 0.6473(3) 0.25454(10) 0.64758(7) 0.0377(5) Uani 1 d
N2 N 0.6480(2) 0.23591(9) 0.70225(7) 0.0262(4) Uani 1 d
N3 N 0.5762(2) 0.15808(8) 0.77420(6) 0.0231(4) Uani 1 d
N4 N 0.5121(2) 0.08526(9) 0.84972(7) 0.0244(4) Uani 1 d
N5 N 0.4565(2) 0.02109(10) 0.87225(7) 0.0313(4) Uani 1 d
H1 H 0.743(4) 0.3479(16) 0.6110(11) 0.057(8) Uiso 1 d
H2 H 0.816(4) 0.3901(14) 0.7114(10) 0.049(7) Uiso 1 d
H3 H 0.719(4) 0.2815(15) 0.7741(11) 0.058(8) Uiso 1 d
H4 H 0.552(3) 0.1277(12) 0.6424(9) 0.028(6) Uiso 1 d
H5 H 0.420(3) -0.0069(12) 0.7738(8) 0.028(6) Uiso 1 d
H6 H 0.595(3) 0.1846(15) 0.8774(10) 0.041(6) Uiso 1 d
H7 H 0.551(4) 0.1237(16) 0.9758(11) 0.058(8) Uiso 1 d
H8 H 0.442(3) -0.0090(14) 0.9519(10) 0.042(7) Uiso 1 d
H9 H 0.337(3) -0.0518(12) 0.6813(8) 0.029(6) Uiso 1 d
H10 H 0.544(3) 0.0182(13) 0.5929(9) 0.037(6) Uiso 1 d
H11 H 0.605(3) -0.0574(12) 0.5136(9) 0.031(6) Uiso 1 d
H12 H 0.532(3) -0.1587(12) 0.4556(9) 0.031(6) Uiso 1 d
H13 H 0.294(3) -0.2409(14) 0.4833(9) 0.039(6) Uiso 1 d
H14 H 0.124(3) -0.2251(12) 0.5708(9) 0.030(6) Uiso 1 d
H15 H 0.187(3) -0.1233(13) 0.6256(10) 0.044(7) Uiso 1 d

loop_
_atom_site_aniso_label
_atom_site_aniso_U_11
_atom_site_aniso_U_22
_atom_site_aniso_U_33
_atom_site_aniso_U_23
_atom_site_aniso_U_13
_atom_site_aniso_U_12
C1 0.0400(13) 0.0361(13) 0.0509(15) 0.0159(11) 0.0010(11) -0.0054(10)
C2 0.0293(11) 0.0253(11) 0.0576(15) 0.0005(10) 0.0024(10) -0.0033(9)
C3 0.0254(10) 0.0225(10) 0.0436(13) -0.0015(9) 0.0011(9) -0.0019(8)
C4 0.0177(9) 0.0229(9) 0.0269(10) 0.0034(7) 0.0001(7) 0.0012(7)
C5 0.0209(9) 0.0248(9) 0.0227(10) 0.0014(7) -0.0009(7) 0.0025(7)
C6 0.0162(9) 0.0260(10) 0.0265(10) 0.0006(8) -0.0021(7) 0.0019(7)
C7 0.0184(9) 0.0232(9) 0.0265(10) 0.0014(7) -0.0016(7) 0.0012(7)
C8 0.0156(8) 0.0267(9) 0.0222(10) -0.0003(7) -0.0005(7) 0.0035(7)
C9 0.0398(12) 0.0323(11) 0.0251(11) -0.0061(8) -0.0050(8) 0.0066(9)
C10 0.0384(12) 0.0482(14) 0.0268(12) -0.0055(10) -0.0011(9) 0.0071(10)
C11 0.0283(11) 0.0491(14) 0.0273(12) 0.0064(10) 0.0002(8) 0.0013(9)
C12 0.0222(9) 0.0235(9) 0.0274(10) -0.0004(7) -0.0019(8) -0.0019(7)
C13 0.0210(9) 0.0235(10) 0.0281(11) -0.0012(7) -0.0006(7) -0.0011(7)
C14 0.0250(10) 0.0251(9) 0.0268(10) -0.0003(7) -0.0044(7) 0.0024(8)
C15 0.0304(10) 0.0245(10) 0.0262(10) 0.0008(8) -0.0009(8) 0.0025(8)
C16 0.0356(11) 0.0273(10) 0.0285(11) -0.0021(8) 0.0009(9) 0.0068(8)
C17 0.0410(12) 0.0257(10) 0.0309(11) -0.0062(8) -0.0044(9) 0.0031(9)
C18 0.0344(11) 0.0264(10) 0.0326(11) -0.0006(8) -0.0032(9) -0.0028(8)
C19 0.0251(10) 0.0292(10) 0.0275(10) -0.0014(8) -0.0012(8) 0.0008(8)
N1 0.0410(11) 0.0352(10) 0.0370(10) 0.0118(8) -0.0029(8) -0.0092(8)
N2 0.0231(8) 0.0237(8) 0.0318(9) 0.0039(6) -0.0004(7) -0.0010(6)
N3 0.0187(7) 0.0233(8) 0.0273(9) 0.0006(6) -0.0006(6) 0.0018(6)
N4 0.0219(8) 0.0278(9) 0.0234(9) 0.0006(6) -0.0003(6) 0.0006(7)
N5 0.0280(9) 0.0385(10) 0.0275(10) 0.0059(8) -0.0001(7) -0.0062(7)

loop_
_atom_type_symbol
_atom_type_description
_atom_type_scat_dispersion_real
_atom_type_scat_dispersion_imag
_atom_type_scat_source
C C 0.0033 0.0016 'International Tables Vol C Tables 4.2.6.8 and 6.1.1.4'
H H 0 0 'International Tables Vol C Tables 4.2.6.8 and 6.1.1.4'
N N 0.0061 0.0033 'International Tables Vol C Tables 4.2.6.8 and 6.1.1.4'

loop_
_geom_angle_atom_site_label_1
_geom_angle_atom_site_label_2
_geom_angle_atom_site_label_3
_geom_angle
N1 C1 C2 112.8(2)
N1 C1 H1 121.0(16)
C2 C1 H1 126.0(16)
C3 C2 C1 104.8(2)
C3 C2 H2 126.3(16)
C1 C2 H2 128.9(16)
N2 C3 C2 106.7(2)
N2 C3 H3 117.5(17)
C2 C3 H3 135.7(17)
N3 C4 C5 124.72(18)
N3 C4 N2 114.25(16)
C5 C4 N2 121.04(17)
C4 C5 C6 118.32(18)
C4 C5 H4 116.0(14)
C6 C5 H4 125.6(14)
C7 C6 C5 117.93(18)
C7 C6 C12 118.46(17)
C5 C6 C12 123.61(18)
C8 C7 C6 118.37(18)
C8 C7 H5 118.5(12)
C6 C7 H5 123.1(12)
N3 C8 C7 124.66(18)
N3 C8 N4 115.08(17)
C7 C8 N4 120.25(18)
C10 C9 N4 106.3(2)
C10 C9 H6 134.5(14)
N4 C9 H6 119.0(14)
C9 C10 C11 105.4(2)
C9 C10 H7 126.7(17)
C11 C10 H7 127.7(17)
N5 C11 C10 112.1(2)
N5 C11 H8 118.6(15)
C10 C11 H8 129.3(15)
C13 C12 C6 126.08(18)
C13 C12 H9 117.5(12)
C6 C12 H9 116.4(12)
C12 C13 C14 125.36(19)
C12 C13 H10 118.7(13)
C14 C13 H10 115.7(13)
C15 C14 C19 118.14(18)
C15 C14 C13 119.68(18)
C19 C14 C13 122.17(18)
C16 C15 C14 121.2(2)
C16 C15 H11 119.0(13)
C14 C15 H11 119.8(13)
C15 C16 C17 120.1(2)
C15 C16 H12 121.7(13)
C17 C16 H12 118.2(13)
C18 C17 C16 119.27(19)
C18 C17 H13 121.4(14)
C16 C17 H13 119.3(14)
C17 C18 C19 120.7(2)
C17 C18 H14 122.2(12)
C19 C18 H14 117.0(12)
C18 C19 C14 120.56(19)
C18 C19 H15 118.6(14)
C14 C19 H15 120.8(14)
C1 N1 N2 103.50(19)
C3 N2 N1 112.20(17)
C3 N2 C4 127.29(17)
N1 N2 C4 120.50(16)
C8 N3 C4 115.97(16)
N5 N4 C9 112.29(17)
N5 N4 C8 120.06(17)
C9 N4 C8 127.65(18)
C11 N5 N4 103.93(18)

loop_
_geom_bond_atom_site_label_1
_geom_bond_atom_site_label_2
_geom_bond_distance
C1 N1 1.322(3)
C1 C2 1.397(4)
C1 H1 1.03(3)
C2 C3 1.360(3)
C2 H2 0.94(3)
C3 N2 1.359(3)
C3 H3 0.96(3)
C4 N3 1.338(2)
C4 C5 1.383(3)
C4 N2 1.412(2)
C5 C6 1.396(3)
C5 H4 0.96(2)
C6 C7 1.393(3)
C6 C12 1.465(3)
C7 C8 1.389(3)
C7 H5 0.96(2)
C8 N3 1.328(2)
C8 N4 1.409(2)
C9 C10 1.362(3)
C9 N4 1.365(3)
C9 H6 0.99(3)
C10 C11 1.403(3)
C10 H7 0.98(3)
C11 N5 1.328(3)
C11 H8 0.99(3)
C12 C13 1.332(3)
C12 H9 1.01(2)
C13 C14 1.468(3)
C13 H10 1.00(2)
C14 C15 1.395(3)
C14 C19 1.403(3)
C15 C16 1.385(3)
C15 H11 0.99(2)
C16 C17 1.396(3)
C16 H12 1.01(2)
C17 C18 1.383(3)
C17 H13 0.98(2)
C18 C19 1.388(3)
C18 H14 1.02(2)
C19 H15 1.02(2)
N1 N2 1.363(2)
N4 N5 1.362(2)
